data_1542360
loop_
_publ_author_name
'Li, Zi'
'Matzger, Adam J.'

_publ_section_title
;
 Influence of Coformer Stoichiometric Ratio on Pharmaceutical Cocrystal
 Dissolution: Three Cocrystals of Carbamazepine/4-Aminobenzoic Acid.
;
_journal_issue 3
_journal_name_full 'Molecular pharmaceutics'
_journal_page_first 990
_journal_page_last 995
_journal_paper_doi 10.1021/acs.molpharmaceut.5b00843
_journal_volume 13
_journal_year 2016
_chemical_formula_moiety 'c14 H12 N2 O, 0.25(C7 H7 N O2)'
_chemical_formula_sum 'C16.75 H13.75 N2.25 O1.5'
_chemical_formula_weight 270.55
_space_group_crystal_system monoclinic
_space_group_IT_number 15
_space_group_name_Hall '-C 2yc'
_space_group_name_H-M_alt 'C 1 2/c 1'
_symmetry_space_group_name_Hall '-C 2yc'
_symmetry_space_group_name_H-M 'C 1 2/c 1'
_atom_sites_solution_hydrogens geom
_atom_sites_solution_primary direct
_atom_sites_solution_secondary difmap
_audit_creation_method SHELXL-2014/6
_cell_angle_alpha 90
_cell_angle_beta 95.583(9)
_cell_angle_gamma 90
_cell_formula_units_Z 8
_cell_length_a 20.3857(6)
_cell_length_b 5.10210(10)
_cell_length_c 26.5935(19)
_cell_measurement_reflns_used 15040
_cell_measurement_temperature 85(2)
_cell_measurement_theta_max 68.20
_cell_measurement_theta_min 3.30
_cell_volume 2752.9(2)
_computing_cell_refinement 'CrystalClear-SM Expert 2.0 r12'
_computing_data_collection 'CrystalClear-SM Expert 2.0 r12 (Rigaku, 2011)'
_computing_data_reduction 'CrystalClear-SM Expert 2.0 r12'
_computing_molecular_graphics 'Bruker SHELXTL'
_computing_publication_material 'Bruker SHELXTL'
_computing_structure_refinement 'SHELXL-2014/6 (Sheldrick, 2014)'
_computing_structure_solution 'SHELXS97 (Sheldrick, 1997)'
_diffrn_ambient_temperature 85(2)
_diffrn_detector_area_resol_mean 29.257
_diffrn_measured_fraction_theta_full 0.994
_diffrn_measured_fraction_theta_max 0.994
_diffrn_measurement_device_type 'Rigaku Saturn944+ CCD'
_diffrn_measurement_method \w
_diffrn_radiation_type CuK\a
_diffrn_radiation_wavelength 1.54178
_diffrn_reflns_av_R_equivalents 0.1304
_diffrn_reflns_av_unetI/netI 0.0564
_diffrn_reflns_Laue_measured_fraction_full 0.994
_diffrn_reflns_Laue_measured_fraction_max 0.994
_diffrn_reflns_limit_h_max 24
_diffrn_reflns_limit_h_min -24
_diffrn_reflns_limit_k_max 6
_diffrn_reflns_limit_k_min -6
_diffrn_reflns_limit_l_max 29
_diffrn_reflns_limit_l_min -31
_diffrn_reflns_number 39336
_diffrn_reflns_point_group_measured_fraction_full 0.994
_diffrn_reflns_point_group_measured_fraction_max 0.994
_diffrn_reflns_theta_full 67.679
_diffrn_reflns_theta_max 68.217
_diffrn_reflns_theta_min 4.358
_exptl_absorpt_coefficient_mu 0.686
_exptl_absorpt_correction_T_max 0.986
_exptl_absorpt_correction_T_min 0.727
_exptl_absorpt_correction_type multi-scan
_exptl_absorpt_process_details
;
    Higashi, T. (1995). Program for Absorption Correction.
    Rigaku Corporation, Tokyo, Japan.
;
_exptl_crystal_colour colorless
_exptl_crystal_density_diffrn 1.306
_exptl_crystal_density_method 'not measured'
_exptl_crystal_description needle
_exptl_crystal_F_000 1136
_exptl_crystal_size_max 0.28
_exptl_crystal_size_mid 0.02
_exptl_crystal_size_min 0.02
_refine_diff_density_max 1.986
_refine_diff_density_min -1.386
_refine_diff_density_rms 0.166
_refine_ls_extinction_method none
_refine_ls_goodness_of_fit_ref 1.767
_refine_ls_hydrogen_treatment constr
_refine_ls_matrix_type full
_refine_ls_number_parameters 297
_refine_ls_number_reflns 2509
_refine_ls_number_restraints 286
_refine_ls_restrained_S_all 1.699
_refine_ls_R_factor_all 0.1811
_refine_ls_R_factor_gt 0.1624
_refine_ls_shift/su_max 0.003
_refine_ls_shift/su_mean 0.000
_refine_ls_structure_factor_coef Fsqd
_refine_ls_weighting_details 'w=1/[\s^2^(Fo^2^)+(0.1400P)^2^+9.1150P] where P=(Fo^2^+2Fc^2^)/3'
_refine_ls_weighting_scheme calc
_refine_ls_wR_factor_gt 0.4071
_refine_ls_wR_factor_ref 0.4235
_reflns_Friedel_coverage 0.000
_reflns_number_gt 1932
_reflns_number_total 2509
_reflns_threshold_expression 'I > 2\s(I)'
_cod_data_source_file mp5b00843_si_002.cif
_cod_data_source_block CBZ_PABA_4to1
_cod_depositor_comments 'Adding full bibliography for 1542360.cif.'
_cod_original_formula_sum 'C16.75 H13.75 N2.25 O1.50'
_cod_database_code 1542360
_shelx_space_group_comment
; 
The symmetry employed for this shelxl refinement is uniquely defined 
by the following loop, which should always be used as a source of 
symmetry information in preference to the above space-group names. 
They are only intended as comments. 
;
_shelxl_version_number 2014/6

loop_
_space_group_symop_operation_xyz
'x, y, z'
'-x, y, -z+1/2'
'x+1/2, y+1/2, z'
'-x+1/2, y+1/2, -z+1/2'
'-x, -y, -z'
'x, -y, z-1/2'
'-x+1/2, -y+1/2, -z'
'x+1/2, -y+1/2, z-1/2'

loop_
_atom_site_label
_atom_site_type_symbol
_atom_site_fract_x
_atom_site_fract_y
_atom_site_fract_z
_atom_site_U_iso_or_equiv
_atom_site_adp_type
_atom_site_occupancy
_atom_site_site_symmetry_order
_atom_site_calc_flag
_atom_site_refinement_flags_posn
_atom_site_refinement_flags_adp
_atom_site_refinement_flags_occupancy
_atom_site_disorder_assembly
_atom_site_disorder_group
O1 O 0.80128(8) -0.5733(4) 0.04622(7) 0.0443(5) Uani 1 1 d . . . . .
N1 N 0.68995(10) -0.5579(4) 0.03457(9) 0.0453(6) Uani 1 1 d . . . . .
H1A H 0.6888 -0.6543 0.0071 0.054 Uiso 1 1 calc R U . . .
H1B H 0.6531 -0.5011 0.0454 0.054 Uiso 1 1 calc R U . . .
N2 N 0.74704(10) -0.3504(4) 0.10359(8) 0.0394(6) Uani 1 1 d . . . . .
C1 C 0.74823(12) -0.4973(5) 0.06013(10) 0.0391(6) Uani 1 1 d . . . . .
C2 C 0.80789(12) -0.2996(5) 0.13284(10) 0.0371(6) Uani 1 1 d . . . . .
C3 C 0.84886(13) -0.1059(5) 0.11722(10) 0.0438(7) Uani 1 1 d . . . . .
H3 H 0.8347 0.0000 0.0888 0.053 Uiso 1 1 calc R U . . .
C4 C 0.91109(13) -0.0659(5) 0.14315(11) 0.0468(8) Uani 1 1 d . . . . .
H4 H 0.9396 0.0651 0.1322 0.056 Uiso 1 1 calc R U . . .
C5 C 0.93075(12) -0.2172(5) 0.18462(10) 0.0429(7) Uani 1 1 d . . . . .
H5 H 0.9730 -0.1907 0.2022 0.052 Uiso 1 1 calc R U . . .
C6 C 0.88949(12) -0.4075(5) 0.20093(10) 0.0418(7) Uani 1 1 d . . . . .
H6 H 0.9040 -0.5113 0.2295 0.050 Uiso 1 1 calc R U . . .
C7 C 0.82651(11) -0.4502(4) 0.17599(9) 0.0355(6) Uani 1 1 d . . . . .
C8 C 0.78259(12) -0.6451(5) 0.19524(10) 0.0400(7) Uani 1 1 d . . . . .
H8 H 0.8036 -0.7899 0.2126 0.048 Uiso 1 1 calc R U . . .
C9 C 0.71672(13) -0.6453(5) 0.19151(10) 0.0414(7) Uani 1 1 d . . . . .
H9 H 0.6962 -0.7902 0.2061 0.050 Uiso 1 1 calc R U . . .
C10 C 0.67304(12) -0.4457(5) 0.16741(10) 0.0396(7) Uani 1 1 d . . . . .
C11 C 0.61115(12) -0.3979(5) 0.18642(11) 0.0455(7) Uani 1 1 d . . . . .
H11 H 0.5989 -0.4996 0.2139 0.055 Uiso 1 1 calc R U . . .
C12 C 0.56880(12) -0.2079(5) 0.16587(12) 0.0506(8) Uani 1 1 d . . . . .
H12 H 0.5282 -0.1779 0.1797 0.061 Uiso 1 1 calc R U . . .
C13 C 0.58474(13) -0.0607(5) 0.12532(13) 0.0538(9) Uani 1 1 d . . . . .
H13 H 0.5555 0.0704 0.1111 0.065 Uiso 1 1 calc R U . . .
C14 C 0.64422(13) -0.1070(5) 0.10558(12) 0.0481(8) Uani 1 1 d . . . . .
H14 H 0.6556 -0.0066 0.0776 0.058 Uiso 1 1 calc R U . . .
C15 C 0.68727(11) -0.2977(5) 0.12606(10) 0.0387(6) Uani 1 1 d . . . . .
N3 N 0.4271(4) -0.0543(14) 0.0568(3) 0.0360(7) Uani 0.125 1 d G U P A -1
H3A H 0.4386 0.1116 0.0600 0.043 Uiso 0.125 1 calc R U P A -1
H3B H 0.3937 -0.1140 0.0721 0.043 Uiso 0.125 1 calc R U P A -1
C16 C 0.4624(4) -0.2258(14) 0.0271(3) 0.0451(6) Uani 0.125 1 d G U P A -1
C17 C 0.5143(4) -0.1334(15) 0.0033(3) 0.0492(6) Uani 0.125 1 d G U P A -1
H17A H 0.5257 0.0470 0.0059 0.059 Uiso 0.125 1 calc R U P A -1
C18 C 0.5508(5) -0.3018(17) -0.0247(4) 0.0536(7) Uani 0.125 1 d G U P A -1
H18A H 0.5859 -0.2350 -0.0420 0.064 Uiso 0.125 1 calc R U P A -1
C19 C 0.5358(5) -0.5646(18) -0.0272(4) 0.0598(5) Uani 0.125 1 d G U P A -1
C20 C 0.4854(5) -0.6610(17) -0.0025(4) 0.0533(6) Uani 0.125 1 d G U P A -1
H20A H 0.4758 -0.8431 -0.0040 0.064 Uiso 0.125 1 calc R U P A -1
C21 C 0.4475(4) -0.4931(15) 0.0253(3) 0.0473(7) Uani 0.125 1 d G U P A -1
H21A H 0.4125 -0.5605 0.0426 0.057 Uiso 0.125 1 calc R U P A -1
C22 C 0.5758(6) -0.742(2) -0.0576(5) 0.0568(6) Uani 0.125 1 d G U P A -1
O2 O 0.5662(6) -0.994(2) -0.0518(5) 0.0468(10) Uani 0.125 1 d G U P A -1
H2A H 0.5372 -1.0174 -0.0319 0.070 Uiso 0.125 1 calc R U P A -1
O3 O 0.6150(6) -0.661(2) -0.0858(5) 0.0671(8) Uani 0.125 1 d G U P A -1
N3A N 0.3473(3) -0.1756(11) 0.0625(2) 0.0639(9) Uani 0.125 1 d G U P B -2
H3AA H 0.3487 -0.0033 0.0637 0.077 Uiso 0.125 1 calc R U P B -2
H3AB H 0.3163 -0.2608 0.0766 0.077 Uiso 0.125 1 calc R U P B -2
C16A C 0.3959(3) -0.3185(11) 0.0375(2) 0.0578(7) Uani 0.125 1 d G U P B -2
C17A C 0.4449(3) -0.1847(11) 0.0153(2) 0.0484(7) Uani 0.125 1 d G U P B -2
H17B H 0.4454 0.0015 0.0157 0.058 Uiso 0.125 1 calc R U P B -2
C18A C 0.4942(3) -0.3232(13) -0.0079(3) 0.0390(7) Uani 0.125 1 d G U P B -2
H18B H 0.5267 -0.2300 -0.0240 0.047 Uiso 0.125 1 calc R U P B -2
C19A C 0.4948(3) -0.5965(13) -0.0071(3) 0.0323(5) Uani 0.125 1 d G U P B -2
C20A C 0.4475(3) -0.7325(13) 0.0162(3) 0.0428(7) Uani 0.125 1 d G U P B -2
H20B H 0.4487 -0.9186 0.0170 0.051 Uiso 0.125 1 calc R U P B -2
C21A C 0.3968(3) -0.5961(11) 0.0392(2) 0.0531(7) Uani 0.125 1 d G U P B -2
H21B H 0.3644 -0.6898 0.0552 0.064 Uiso 0.125 1 calc R U P B -2
C22A C 0.5483(4) -0.7412(16) -0.0324(3) 0.0316(6) Uani 0.125 1 d G U P B -2
O2A O 0.5527(4) -0.9973(17) -0.0231(4) 0.0183(9) Uani 0.125 1 d G U P B -2
H2AA H 0.5175 -1.0503 -0.0126 0.027 Uiso 0.125 1 calc R U P B -2
O3A O 0.5858(4) -0.6316(17) -0.0597(3) 0.0464(8) Uani 0.125 1 d G U P B -2

loop_
_atom_site_aniso_label
_atom_site_aniso_U_11
_atom_site_aniso_U_22
_atom_site_aniso_U_33
_atom_site_aniso_U_23
_atom_site_aniso_U_13
_atom_site_aniso_U_12
O1 0.0422(9) 0.0468(9) 0.0429(9) 0.0000(8) -0.0018(7) -0.0051(8)
N1 0.0398(10) 0.0513(12) 0.0420(11) -0.0023(10) -0.0103(9) -0.0060(10)
N2 0.0348(9) 0.0373(10) 0.0446(11) 0.0004(9) -0.0039(9) -0.0056(8)
C1 0.0409(11) 0.0317(10) 0.0432(13) 0.0060(10) -0.0036(10) -0.0063(10)
C2 0.0377(11) 0.0297(10) 0.0418(13) -0.0028(10) -0.0060(10) -0.0019(9)
C3 0.0436(12) 0.0400(12) 0.0452(14) 0.0059(11) -0.0086(11) -0.0060(11)
C4 0.0372(12) 0.0393(12) 0.0623(16) -0.0023(12) -0.0038(12) -0.0052(10)
C5 0.0335(11) 0.0455(13) 0.0478(14) -0.0115(11) -0.0063(11) -0.0031(10)
C6 0.0401(12) 0.0467(13) 0.0373(12) -0.0036(11) -0.0028(10) 0.0033(11)
C7 0.0355(11) 0.0300(10) 0.0398(12) -0.0042(10) -0.0023(10) 0.0020(9)
C8 0.0395(12) 0.0354(11) 0.0440(13) 0.0053(10) -0.0017(11) 0.0024(10)
C9 0.0435(12) 0.0321(11) 0.0474(14) -0.0020(10) -0.0014(11) -0.0023(10)
C10 0.0373(11) 0.0330(11) 0.0472(14) -0.0102(10) -0.0024(10) -0.0016(9)
C11 0.0390(12) 0.0469(13) 0.0488(14) -0.0126(12) -0.0045(11) -0.0027(11)
C12 0.0314(11) 0.0461(13) 0.0721(17) -0.0215(13) -0.0061(12) 0.0028(11)
C13 0.0410(13) 0.0351(12) 0.082(2) -0.0081(13) -0.0134(14) 0.0045(11)
C14 0.0429(12) 0.0329(11) 0.0647(17) 0.0032(12) -0.0142(12) -0.0028(11)
C15 0.0331(11) 0.0304(10) 0.0510(14) -0.0036(10) -0.0046(10) -0.0020(9)
N3 0.0355(13) 0.0324(11) 0.0385(14) 0.0018(9) -0.0044(8) 0.0022(11)
C16 0.0452(10) 0.0430(8) 0.0454(14) 0.0010(10) -0.0045(7) 0.0144(9)
C17 0.0513(10) 0.0543(10) 0.0415(15) 0.0001(9) 0.0020(7) 0.0167(8)
C18 0.0559(12) 0.0571(7) 0.0470(16) -0.0071(9) 0.0013(8) 0.0158(8)
C19 0.0618(9) 0.0544(7) 0.0624(12) -0.0025(8) 0.0029(6) 0.0180(8)
C20 0.0520(10) 0.0490(9) 0.0573(15) -0.0035(9) -0.0024(7) 0.0229(8)
C21 0.0438(12) 0.0403(7) 0.0549(16) -0.0026(10) -0.0108(8) 0.0209(8)
C22 0.0618(11) 0.0466(8) 0.0634(13) -0.0040(9) 0.0125(7) 0.0012(10)
O2 0.0431(19) 0.0461(7) 0.050(2) -0.0052(10) -0.0002(14) 0.0008(10)
O3 0.0730(13) 0.0572(17) 0.0739(14) 0.0021(12) 0.0207(7) -0.0029(11)
N3A 0.0568(11) 0.0652(13) 0.069(2) -0.0082(14) 0.0035(8) 0.0152(10)
C16A 0.0524(9) 0.0591(8) 0.0610(16) -0.0055(11) 0.0012(7) 0.0116(8)
C17A 0.0466(9) 0.0412(9) 0.0547(18) -0.0077(10) -0.0086(7) 0.0128(7)
C18A 0.0373(11) 0.0316(7) 0.0446(19) -0.0095(11) -0.0146(8) 0.0038(8)
C19A 0.0306(8) 0.0302(7) 0.0345(12) -0.0007(9) -0.0051(6) 0.0019(7)
C20A 0.0357(9) 0.0505(9) 0.0427(17) 0.0003(10) 0.0059(7) -0.0001(7)
C21A 0.0456(11) 0.0592(7) 0.0559(19) -0.0024(12) 0.0122(8) 0.0060(8)
C22A 0.0329(10) 0.0263(8) 0.0354(15) 0.0068(10) 0.0022(7) -0.0002(8)
O2A 0.0122(18) 0.0233(7) 0.0173(19) -0.0014(10) -0.0096(15) -0.0051(9)
O3A 0.0518(13) 0.0383(14) 0.0511(16) 0.0164(11) 0.0150(8) -0.0030(12)

loop_
_atom_type_symbol
_atom_type_description
_atom_type_scat_dispersion_real
_atom_type_scat_dispersion_imag
_atom_type_scat_source
C C 0.0181 0.0091 'International Tables Vol C Tables 4.2.6.8 and 6.1.1.4'
H H 0.0000 0.0000 'International Tables Vol C Tables 4.2.6.8 and 6.1.1.4'
N N 0.0311 0.0180 'International Tables Vol C Tables 4.2.6.8 and 6.1.1.4'
O O 0.0492 0.0322 'International Tables Vol C Tables 4.2.6.8 and 6.1.1.4'

loop_
_geom_angle_atom_site_label_1
_geom_angle_atom_site_label_2
_geom_angle_atom_site_label_3
_geom_angle
C1 N1 H1A 120.0
C1 N1 H1B 120.0
H1A N1 H1B 120.0
C1 N2 C2 118.1(2)
C1 N2 C15 122.4(2)
C2 N2 C15 118.0(2)
O1 C1 N1 122.0(2)
O1 C1 N2 120.5(2)
N1 C1 N2 117.5(2)
C3 C2 C7 120.9(2)
C3 C2 N2 119.1(2)
C7 C2 N2 120.0(2)
C2 C3 C4 120.1(2)
C2 C3 H3 120.0
C4 C3 H3 120.0
C5 C4 C3 119.6(2)
C5 C4 H4 120.2
C3 C4 H4 120.2
C4 C5 C6 120.5(2)
C4 C5 H5 119.7
C6 C5 H5 119.7
C5 C6 C7 121.2(2)
C5 C6 H6 119.4
C7 C6 H6 119.4
C2 C7 C6 117.6(2)
C2 C7 C8 122.2(2)
C6 C7 C8 120.2(2)
C9 C8 C7 128.2(2)
C9 C8 H8 115.9
C7 C8 H8 115.9
C8 C9 C10 126.7(2)
C8 C9 H9 116.6
C10 C9 H9 116.6
C15 C10 C11 116.6(2)
C15 C10 C9 124.2(2)
C11 C10 C9 119.2(2)
C12 C11 C10 121.5(3)
C12 C11 H11 119.2
C10 C11 H11 119.2
C11 C12 C13 120.5(3)
C11 C12 H12 119.7
C13 C12 H12 119.7
C12 C13 C14 119.0(3)
C12 C13 H13 120.5
C14 C13 H13 120.5
C15 C14 C13 120.9(3)
C15 C14 H14 119.5
C13 C14 H14 119.5
C14 C15 C10 121.4(2)
C14 C15 N2 119.9(2)
C10 C15 N2 118.7(2)
C16 N3 H3A 120.0
C16 N3 H3B 120.0
H3A N3 H3B 120.0
C17 C16 C21 119.8
C17 C16 N3 120.1
C21 C16 N3 119.9
C16 C17 C18 120.7
C16 C17 H17A 119.7
C18 C17 H17A 119.7
C19 C18 C17 119.8
C19 C18 H18A 120.1
C17 C18 H18A 120.1
C20 C19 C18 120.2
C20 C19 C22 121.0
C18 C19 C22 118.8
C19 C20 C21 120.7
C19 C20 H20A 119.6
C21 C20 H20A 119.6
C16 C21 C20 118.8
C16 C21 H21A 120.6
C20 C21 H21A 120.6
O3 C22 O2 121.1
O3 C22 C19 123.3
O2 C22 C19 115.6
C22 O2 H2A 109.5
C16A N3A H3AA 120.0
C16A N3A H3AB 120.0
H3AA N3A H3AB 120.0
C17A C16A C21A 119.8
C17A C16A N3A 120.1
C21A C16A N3A 119.9
C16A C17A C18A 120.7
C16A C17A H17B 119.7
C18A C17A H17B 119.7
C19A C18A C17A 119.8
C19A C18A H18B 120.1
C17A C18A H18B 120.1
C20A C19A C18A 120.2
C20A C19A C22A 121.0
C18A C19A C22A 118.9
C19A C20A C21A 120.8
C19A C20A H20B 119.6
C21A C20A H20B 119.6
C16A C21A C20A 118.7
C16A C21A H21B 120.6
C20A C21A H21B 120.6
O3A C22A O2A 121.2
O3A C22A C19A 123.2
O2A C22A C19A 115.6
C22A O2A H2AA 109.5

loop_
_geom_bond_atom_site_label_1
_geom_bond_atom_site_label_2
_geom_bond_distance
O1 C1 1.239(3)
N1 C1 1.346(3)
N1 H1A 0.8800
N1 H1B 0.8800
N2 C1 1.380(3)
N2 C2 1.422(3)
N2 C15 1.434(3)
C2 C3 1.383(4)
C2 C7 1.402(3)
C3 C4 1.399(4)
C3 H3 0.9500
C4 C5 1.374(4)
C4 H4 0.9500
C5 C6 1.382(4)
C5 H5 0.9500
C6 C7 1.404(3)
C6 H6 0.9500
C7 C8 1.464(3)
C8 C9 1.337(4)
C8 H8 0.9500
C9 C10 1.459(3)
C9 H9 0.9500
C10 C15 1.388(4)
C10 C11 1.425(4)
C11 C12 1.375(4)
C11 H11 0.9500
C12 C13 1.379(4)
C12 H12 0.9500
C13 C14 1.388(4)
C13 H13 0.9500
C14 C15 1.386(4)
C14 H14 0.9500
N3 C16 1.422(2)
N3 H3A 0.8800
N3 H3B 0.8800
C16 C17 1.368(2)
C16 C21 1.397(2)
C17 C18 1.399(2)
C17 H17A 0.9500
C18 C19 1.375(2)
C18 H18A 0.9500
C19 C20 1.364(2)
C19 C22 1.506(2)
C20 C21 1.411(2)
C20 H20A 0.9500
C21 H21A 0.9500
C22 O3 1.2198(17)
C22 O2 1.3128(19)
O2 H2A 0.8400
N3A C16A 1.4430(16)
N3A H3AA 0.8800
N3A H3AB 0.8800
C16A C17A 1.3884(16)
C16A C21A 1.4170(16)
C17A C18A 1.4186(16)
C17A H17B 0.9500
C18A C19A 1.3948(16)
C18A H18B 0.9500
C19A C20A 1.3838(16)
C19A C22A 1.5256(17)
C20A C21A 1.4305(16)
C20A H20B 0.9500
C21A H21B 0.9500
C22A O3A 1.2371(14)
C22A O2A 1.3312(15)
O2A H2AA 0.8400

loop_
_geom_torsion_atom_site_label_1
_geom_torsion_atom_site_label_2
_geom_torsion_atom_site_label_3
_geom_torsion_atom_site_label_4
_geom_torsion
C2 N2 C1 O1 -2.8(3)
C15 N2 C1 O1 -168.6(2)
C2 N2 C1 N1 175.9(2)
C15 N2 C1 N1 10.0(3)
C1 N2 C2 C3 78.6(3)
C15 N2 C2 C3 -114.9(3)
C1 N2 C2 C7 -99.5(3)
C15 N2 C2 C7 67.0(3)
C7 C2 C3 C4 3.0(4)
N2 C2 C3 C4 -175.1(2)
C2 C3 C4 C5 -1.0(4)
C3 C4 C5 C6 -0.2(4)
C4 C5 C6 C7 -0.5(4)
C3 C2 C7 C6 -3.6(4)
N2 C2 C7 C6 174.5(2)
C3 C2 C7 C8 176.1(2)
N2 C2 C7 C8 -5.8(4)
C5 C6 C7 C2 2.3(4)
C5 C6 C7 C8 -177.4(2)
C2 C7 C8 C9 -29.3(4)
C6 C7 C8 C9 150.3(3)
C7 C8 C9 C10 -0.7(5)
C8 C9 C10 C15 31.8(4)
C8 C9 C10 C11 -149.0(3)
C15 C10 C11 C12 -2.3(4)
C9 C10 C11 C12 178.4(2)
C10 C11 C12 C13 1.2(4)
C11 C12 C13 C14 0.0(4)
C12 C13 C14 C15 -0.1(4)
C13 C14 C15 C10 -1.1(4)
C13 C14 C15 N2 177.1(2)
C11 C10 C15 C14 2.1(4)
C9 C10 C15 C14 -178.6(2)
C11 C10 C15 N2 -176.1(2)
C9 C10 C15 N2 3.2(4)
C1 N2 C15 C14 -77.9(3)
C2 N2 C15 C14 116.2(3)
C1 N2 C15 C10 100.3(3)
C2 N2 C15 C10 -65.5(3)
C21 C16 C17 C18 3.0
N3 C16 C17 C18 177.9
C16 C17 C18 C19 -2.1
C17 C18 C19 C20 0.1
C17 C18 C19 C22 -180.0
C18 C19 C20 C21 0.9
C22 C19 C20 C21 -179.0
C17 C16 C21 C20 -2.0
N3 C16 C21 C20 -176.9
C19 C20 C21 C16 0.1
C20 C19 C22 O3 169.6
C18 C19 C22 O3 -10.4
C20 C19 C22 O2 -10.7
C18 C19 C22 O2 169.3
C21A C16A C17A C18A 3.1
N3A C16A C17A C18A 177.9
C16A C17A C18A C19A -2.1
C17A C18A C19A C20A 0.1
C17A C18A C19A C22A 180.0
C18A C19A C20A C21A 0.9
C22A C19A C20A C21A -179.0
C17A C16A C21A C20A -2.1
N3A C16A C21A C20A -176.9
C19A C20A C21A C16A 0.1
C20A C19A C22A O3A 169.5
C18A C19A C22A O3A -10.4
C20A C19A C22A O2A -10.8
C18A C19A C22A O2A 169.3
